data_2231649
loop_
_publ_author_name
'Khan, Islam Ullah'
'Sheikh, Tahir Ali'
Ejaz
'Harrison, William T. A.'

_publ_section_title
;
 <i>N</i>,<i>N</i>'-(Propane-1,3-diyl)bis(<i>p</i>-toluenesulfonamide)
;
_journal_coeditor_code OM2455
_journal_issue 9
_journal_name_full 'Acta Crystallographica Section E'
_journal_page_first o2371
_journal_paper_doi 10.1107/S1600536811030820
_journal_volume 67
_journal_year 2011
_chemical_formula_iupac 'C17 H22 N2 O4 S2'
_chemical_formula_moiety 'C17 H22 N2 O4 S2'
_chemical_formula_sum 'C17 H22 N2 O4 S2'
_chemical_formula_weight 382.49
_chemical_name_systematic
;
<i>N</i>,<i>N</i>'-(Propane-1,3-diyl)bis(<i>p</i>-toluenesulfonamide)
;
_space_group_IT_number 41
_symmetry_cell_setting orthorhombic
_symmetry_space_group_name_Hall 'A 2 -2ab'
_symmetry_space_group_name_H-M 'A b a 2'
_atom_sites_solution_hydrogens geom
_atom_sites_solution_primary direct
_atom_sites_solution_secondary difmap
_audit_creation_method SHELXL-97
_cell_angle_alpha 90.00
_cell_angle_beta 90.00
_cell_angle_gamma 90.00
_cell_formula_units_Z 4
_cell_length_a 12.3169(9)
_cell_length_b 18.0787(15)
_cell_length_c 8.3819(5)
_cell_measurement_reflns_used 2756
_cell_measurement_temperature 296(2)
_cell_measurement_theta_max 28.25
_cell_measurement_theta_min 2.80
_cell_volume 1866.4(2)
_computing_cell_refinement 'SAINT (Bruker, 2007)'
_computing_data_collection 'APEX2 (Bruker, 2007)'
_computing_data_reduction 'SAINT (Bruker, 2007)'
_computing_molecular_graphics 'ORTEP-3 (Farrugia, 1997)'
_computing_publication_material 'SHELXL97 (Sheldrick, 2008)'
_computing_structure_refinement 'SHELXL97 (Sheldrick, 2008)'
_computing_structure_solution 'SHELXS97 (Sheldrick, 2008)'
_diffrn_ambient_temperature 296(2)
_diffrn_measured_fraction_theta_full 0.987
_diffrn_measured_fraction_theta_max 0.987
_diffrn_measurement_device_type 'Bruker APEXII CCD'
_diffrn_measurement_method \w
_diffrn_radiation_monochromator graphite
_diffrn_radiation_source 'fine-focus sealed tube'
_diffrn_radiation_type MoK\a
_diffrn_radiation_wavelength 0.71073
_diffrn_reflns_av_R_equivalents 0.0187
_diffrn_reflns_av_sigmaI/netI 0.0200
_diffrn_reflns_limit_h_max 16
_diffrn_reflns_limit_h_min -11
_diffrn_reflns_limit_k_max 23
_diffrn_reflns_limit_k_min -24
_diffrn_reflns_limit_l_max 6
_diffrn_reflns_limit_l_min -11
_diffrn_reflns_number 4996
_diffrn_reflns_theta_full 28.38
_diffrn_reflns_theta_max 28.38
_diffrn_reflns_theta_min 3.15
_diffrn_standards_decay_% 0
_exptl_absorpt_coefficient_mu 0.309
_exptl_absorpt_correction_T_max 0.897
_exptl_absorpt_correction_T_min 0.856
_exptl_absorpt_correction_type multi-scan
_exptl_absorpt_process_details '(SADABS; Bruker, 2007)'
_exptl_crystal_colour colourless
_exptl_crystal_density_diffrn 1.361
_exptl_crystal_density_method 'not measured'
_exptl_crystal_description block
_exptl_crystal_F_000 808
_exptl_crystal_size_max 0.52
_exptl_crystal_size_mid 0.46
_exptl_crystal_size_min 0.36
_refine_diff_density_max 0.210
_refine_diff_density_min -0.198
_refine_ls_abs_structure_details 'Flack (1983), 372 Friedel pairs'
_refine_ls_abs_structure_Flack 0.12(11)
_refine_ls_extinction_method none
_refine_ls_goodness_of_fit_ref 1.073
_refine_ls_hydrogen_treatment mixed
_refine_ls_matrix_type full
_refine_ls_number_parameters 119
_refine_ls_number_reflns 1625
_refine_ls_number_restraints 1
_refine_ls_restrained_S_all 1.072
_refine_ls_R_factor_all 0.0324
_refine_ls_R_factor_gt 0.0284
_refine_ls_shift/su_max 0.000
_refine_ls_shift/su_mean 0.000
_refine_ls_structure_factor_coef Fsqd
_refine_ls_weighting_details 'calc w=1/[\s^2^(Fo^2^)+(0.0475P)^2^+0.2164P] where P=(Fo^2^+2Fc^2^)/3'
_refine_ls_weighting_scheme calc
_refine_ls_wR_factor_gt 0.0750
_refine_ls_wR_factor_ref 0.0781
_reflns_number_gt 1472
_reflns_number_total 1625
_reflns_threshold_expression I>2\s(I)
_cod_data_source_file om2455.cif
_cod_data_source_block I
_cod_original_sg_symbol_Hall 'A 2 -2ac'
_cod_database_code 2231649
_cod_database_fobs_code 2231649

loop_
_symmetry_equiv_pos_as_xyz
'x, y, z'
'-x, -y, z'
'-x+1/2, y+1/2, z'
'x+1/2, -y+1/2, z'
'x, y+1/2, z+1/2'
'-x, -y+1/2, z+1/2'
'-x+1/2, y+1, z+1/2'
'x+1/2, -y+1, z+1/2'

loop_
_atom_site_type_symbol
_atom_site_label
_atom_site_fract_x
_atom_site_fract_y
_atom_site_fract_z
_atom_site_U_iso_or_equiv
_atom_site_adp_type
_atom_site_calc_flag
_atom_site_refinement_flags
_atom_site_occupancy
_atom_site_symmetry_multiplicity
C C1 0.65494(18) 0.85229(12) 0.6032(3) 0.0505(5) Uani d . 1 1
C C2 0.7458(2) 0.80891(11) 0.5798(3) 0.0568(6) Uani d . 1 1
H H2 0.8048 0.8285 0.5251 0.068 Uiso calc R 1 1
C C3 0.75132(18) 0.73752(11) 0.6352(3) 0.0510(5) Uani d . 1 1
H H3 0.8135 0.7094 0.6189 0.061 Uiso calc R 1 1
C C4 0.66317(14) 0.70786(10) 0.7158(3) 0.0384(4) Uani d . 1 1
C C5 0.57086(16) 0.75001(10) 0.7395(3) 0.0455(5) Uani d . 1 1
H H5 0.5114 0.7303 0.7931 0.055 Uiso calc R 1 1
C C6 0.56785(17) 0.82139(11) 0.6830(3) 0.0500(5) Uani d . 1 1
H H6 0.5056 0.8496 0.6988 0.060 Uiso calc R 1 1
C C7 0.6512(2) 0.93096(14) 0.5432(4) 0.0782(9) Uani d . 1 1
H H7A 0.6955 0.9354 0.4495 0.117 Uiso calc R 1 1
H H7B 0.6780 0.9637 0.6244 0.117 Uiso calc R 1 1
H H7C 0.5776 0.9439 0.5175 0.117 Uiso calc R 1 1
C C8 0.52239(18) 0.56829(12) 0.5701(3) 0.0480(5) Uani d . 1 1
H H8A 0.5160 0.6123 0.5044 0.058 Uiso calc R 1 1
H H8B 0.4701 0.5718 0.6562 0.058 Uiso calc R 1 1
C C9 0.5000 0.5000 0.4707(4) 0.0535(8) Uani d S 1 2
H H9 0.4379 0.5094 0.4025 0.064 Uiso d R 1 1
S S1 0.66864(4) 0.61578(2) 0.78225(9) 0.04287(14) Uani d . 1 1
O O1 0.59049(15) 0.60730(8) 0.9065(2) 0.0615(4) Uani d . 1 1
O O2 0.77949(13) 0.59791(8) 0.8137(2) 0.0610(5) Uani d . 1 1
N N1 0.63280(15) 0.56284(9) 0.6355(2) 0.0414(4) Uani d . 1 1
H H1 0.6771(18) 0.5633(14) 0.563(3) 0.050 Uiso d . 1 1

loop_
_atom_site_aniso_label
_atom_site_aniso_U_11
_atom_site_aniso_U_22
_atom_site_aniso_U_33
_atom_site_aniso_U_12
_atom_site_aniso_U_13
_atom_site_aniso_U_23
C1 0.0603(13) 0.0396(11) 0.0515(13) -0.0102(9) -0.0112(10) 0.0031(10)
C2 0.0545(12) 0.0483(11) 0.0675(15) -0.0129(10) 0.0095(13) 0.0028(10)
C3 0.0442(11) 0.0476(10) 0.0613(14) -0.0010(9) 0.0072(11) -0.0025(10)
C4 0.0426(11) 0.0346(8) 0.0380(9) -0.0006(7) -0.0039(9) -0.0005(7)
C5 0.0437(10) 0.0421(10) 0.0506(13) 0.0009(8) 0.0023(9) 0.0025(8)
C6 0.0481(12) 0.0426(10) 0.0594(14) 0.0052(9) -0.0083(10) -0.0010(9)
C7 0.094(2) 0.0443(13) 0.097(2) -0.0174(12) -0.0219(18) 0.0166(14)
C8 0.0488(12) 0.0433(10) 0.0519(12) -0.0037(8) -0.0063(10) 0.0068(9)
C9 0.0573(19) 0.065(2) 0.0387(14) -0.0183(15) 0.000 0.000
S1 0.0551(3) 0.0375(2) 0.0360(2) 0.00355(18) -0.0046(3) 0.0038(2)
O1 0.0904(12) 0.0516(9) 0.0425(8) -0.0022(8) 0.0158(9) 0.0068(7)
O2 0.0633(10) 0.0568(9) 0.0627(13) 0.0121(7) -0.0238(9) 0.0014(8)
N1 0.0462(10) 0.0378(8) 0.0403(9) 0.0000(7) 0.0016(8) -0.0001(7)

loop_
_atom_type_symbol
_atom_type_description
_atom_type_scat_dispersion_real
_atom_type_scat_dispersion_imag
_atom_type_scat_source
C C 0.0033 0.0016 'International Tables Vol C Tables 4.2.6.8 and 6.1.1.4'
H H 0.0000 0.0000 'International Tables Vol C Tables 4.2.6.8 and 6.1.1.4'
N N 0.0061 0.0033 'International Tables Vol C Tables 4.2.6.8 and 6.1.1.4'
O O 0.0106 0.0060 'International Tables Vol C Tables 4.2.6.8 and 6.1.1.4'
S S 0.1246 0.1234 'International Tables Vol C Tables 4.2.6.8 and 6.1.1.4'

loop_
_geom_angle_atom_site_label_1
_geom_angle_atom_site_label_2
_geom_angle_atom_site_label_3
_geom_angle_site_symmetry_1
_geom_angle_site_symmetry_3
_geom_angle
C2 C1 C6 . . 117.9(2)
C2 C1 C7 . . 120.9(2)
C6 C1 C7 . . 121.2(2)
C3 C2 C1 . . 121.8(2)
C3 C2 H2 . . 119.1
C1 C2 H2 . . 119.1
C2 C3 C4 . . 119.3(2)
C2 C3 H3 . . 120.4
C4 C3 H3 . . 120.4
C5 C4 C3 . . 120.04(19)
C5 C4 S1 . . 120.55(14)
C3 C4 S1 . . 119.40(15)
C6 C5 C4 . . 119.33(19)
C6 C5 H5 . . 120.3
C4 C5 H5 . . 120.3
C5 C6 C1 . . 121.67(19)
C5 C6 H6 . . 119.2
C1 C6 H6 . . 119.2
C1 C7 H7A . . 109.5
C1 C7 H7B . . 109.5
H7A C7 H7B . . 109.5
C1 C7 H7C . . 109.5
H7A C7 H7C . . 109.5
H7B C7 H7C . . 109.5
N1 C8 C9 . . 108.60(16)
N1 C8 H8A . . 110.0
C9 C8 H8A . . 110.0
N1 C8 H8B . . 110.0
C9 C8 H8B . . 110.0
H8A C8 H8B . . 108.4
C8 C9 C8 . 2_665 113.3(3)
C8 C9 H9 . . 109.0
C8 C9 H9 2_665 . 108.8
O1 S1 O2 . . 119.10(12)
O1 S1 N1 . . 107.88(10)
O2 S1 N1 . . 105.50(10)
O1 S1 C4 . . 107.90(9)
O2 S1 C4 . . 108.04(9)
N1 S1 C4 . . 107.97(10)
C8 N1 S1 . . 119.73(14)
C8 N1 H1 . . 109.8(17)
S1 N1 H1 . . 112.2(18)

loop_
_geom_bond_atom_site_label_1
_geom_bond_atom_site_label_2
_geom_bond_site_symmetry_2
_geom_bond_distance
C1 C2 . 1.380(3)
C1 C6 . 1.382(3)
C1 C7 . 1.509(3)
C2 C3 . 1.373(3)
C2 H2 . 0.9300
C3 C4 . 1.387(3)
C3 H3 . 0.9300
C4 C5 . 1.383(2)
C4 S1 . 1.7567(19)
C5 C6 . 1.375(3)
C5 H5 . 0.9300
C6 H6 . 0.9300
C7 H7A . 0.9600
C7 H7B . 0.9600
C7 H7C . 0.9600
C8 N1 . 1.470(3)
C8 C9 . 1.515(3)
C8 H8A . 0.9700
C8 H8B . 0.9700
C9 C8 2_665 1.515(3)
C9 H9 . 0.9700
S1 O1 . 1.4265(17)
S1 O2 . 1.4276(16)
S1 N1 . 1.6199(18)
N1 H1 . 0.82(3)

loop_
_geom_hbond_atom_site_label_D
_geom_hbond_atom_site_label_H
_geom_hbond_atom_site_label_A
_geom_hbond_site_symmetry_A
_geom_hbond_distance_DH
_geom_hbond_distance_HA
_geom_hbond_distance_DA
_geom_hbond_angle_DHA
N1 H1 O2 7_644 0.82(3) 2.24(3) 2.974(2) 149(2)
C7 H7C O1 6_664 0.96 2.45 3.264(3) 142

loop_
_geom_torsion_atom_site_label_1
_geom_torsion_atom_site_label_2
_geom_torsion_atom_site_label_3
_geom_torsion_atom_site_label_4
_geom_torsion_site_symmetry_4
_geom_torsion
C6 C1 C2 C3 . -0.9(4)
C7 C1 C2 C3 . 179.2(3)
C1 C2 C3 C4 . 0.5(4)
C2 C3 C4 C5 . 0.1(3)
C2 C3 C4 S1 . 178.35(19)
C3 C4 C5 C6 . -0.3(3)
S1 C4 C5 C6 . -178.50(17)
C4 C5 C6 C1 . -0.2(3)
C2 C1 C6 C5 . 0.7(4)
C7 C1 C6 C5 . -179.4(2)
N1 C8 C9 C8 2_665 75.53(14)
C5 C4 S1 O1 . -22.6(2)
C3 C4 S1 O1 . 159.14(18)
C5 C4 S1 O2 . -152.60(18)
C3 C4 S1 O2 . 29.1(2)
C5 C4 S1 N1 . 93.76(19)
C3 C4 S1 N1 . -84.50(19)
C9 C8 N1 S1 . -163.87(15)
O1 S1 N1 C8 . 53.02(18)
O2 S1 N1 C8 . -178.68(15)
C4 S1 N1 C8 . -63.35(17)
